data_4303907
loop_
_publ_author_name
'Raquel Ferreir\'os-Mart\'inez'
'David Esteban-G\'omez'
'Andr\'es de Blas'
'Carlos Platas-Iglesias'
'Teresa Rodr\'iguez-Blas'

_publ_contact_author_address
;
Departamento de Quimica Fundamental
Facultade de Ciencias
Universidade da Coruna
Campus da Zapateira s/n
15071 A Coruna
Spain
;
_publ_contact_author_email ucambv@udc.es
_publ_contact_author_fax '+ 34 981 167065'
_publ_contact_author_name 'De Blas, Andres'
_publ_contact_author_phone '+ 34 981 167000'
_publ_section_title
;
Eight-Coordinate Zn(II), Cd(II), and Pb(II) Complexes Based on a
1,7-Diaza-12-crown-4 Platform Endowed with a Remarkable Selectivity over
Ca(II)
;
_journal_name_full 'Inorganic Chemistry'
_journal_page_first 11821
_journal_page_last 11831
_journal_paper_doi 10.1021/ic901883h
_journal_volume 48
_journal_year 2009
_chemical_compound_source 'synthesis as described'
_chemical_formula_moiety 'C22 H26 Ca N4 O6, 2(C6 H16 N), 2(Cl O4)'
_chemical_formula_sum 'C34 H58 Ca Cl2 N6 O14'
_chemical_formula_weight 885.84
_chemical_name_systematic
;
 ?
;
_space_group_IT_number 60
_symmetry_cell_setting orthorhombic
_symmetry_Int_Tables_number 60
_symmetry_space_group_name_Hall '-P 2n 2ab'
_symmetry_space_group_name_H-M 'P b c n'
_atom_sites_solution_hydrogens geom
_atom_sites_solution_primary direct
_atom_sites_solution_secondary difmap
_audit_conform_dict_location ftp://ftp.iucr.org/pub/cif_core.dic
_audit_conform_dict_name cif_core.dic
_audit_conform_dict_version 2.4
_audit_creation_date 2009-01-16T13:17:51-00:00
_audit_creation_method 'WinGX routine CIF_UPDATE'
_cell_angle_alpha 90
_cell_angle_beta 90
_cell_angle_gamma 90
_cell_formula_units_Z 4
_cell_length_a 22.423(4)
_cell_length_b 12.328(5)
_cell_length_c 15.003(8)
_cell_measurement_reflns_used 3650
_cell_measurement_temperature 100.0(2)
_cell_measurement_theta_max 20.998
_cell_measurement_theta_min 2.3235
_cell_measurement_wavelength 0.71073
_cell_volume 4147(3)
_computing_molecular_graphics 'Ortep-3 for Windows (Farrugia, 1997)'
_computing_publication_material 'WinGX publication routines (Farrugia, 1999)'
_computing_structure_refinement 'SHELXL-97 (Sheldrick, 2008)'
_computing_structure_solution 'SIR92 (Giacovazzo et al, 1993)'
_diffrn_ambient_temperature 100.0(2)
_diffrn_measured_fraction_theta_full 0.998
_diffrn_measured_fraction_theta_max 0.998
_diffrn_measurement_device_type 'Bruker X8 APEX CCD'
_diffrn_measurement_method 'omega and phi rotation with narrow frames'
_diffrn_radiation_monochromator graphite
_diffrn_radiation_probe x-ray
_diffrn_radiation_type MoK\a
_diffrn_radiation_wavelength 0.71073
_diffrn_reflns_av_R_equivalents 0.0571
_diffrn_reflns_av_unetI/netI 0.0531
_diffrn_reflns_limit_h_max 26
_diffrn_reflns_limit_h_min -26
_diffrn_reflns_limit_k_max 12
_diffrn_reflns_limit_k_min -14
_diffrn_reflns_limit_l_max 17
_diffrn_reflns_limit_l_min -11
_diffrn_reflns_number 23588
_diffrn_reflns_theta_full 25.07
_diffrn_reflns_theta_max 25.07
_diffrn_reflns_theta_min 2.32
_exptl_absorpt_coefficient_mu 0.352
_exptl_absorpt_correction_T_max 0.979
_exptl_absorpt_correction_T_min 0.821
_exptl_absorpt_correction_type multi-scan
_exptl_absorpt_process_details
;
SADABS: Bruker (2004). SADABS. Bruker AXS Inc., Madison,
Wisconsin, USA.
;
_exptl_crystal_colour colourless
_exptl_crystal_density_diffrn 1.419
_exptl_crystal_density_method 'not measured'
_exptl_crystal_description prism
_exptl_crystal_F_000 1880
_exptl_crystal_size_max 0.38
_exptl_crystal_size_mid 0.07
_exptl_crystal_size_min 0.06
_refine_diff_density_max 0.404
_refine_diff_density_min -0.371
_refine_diff_density_rms 0.058
_refine_ls_extinction_method none
_refine_ls_goodness_of_fit_ref 1.009
_refine_ls_hydrogen_treatment constr
_refine_ls_matrix_type full
_refine_ls_number_parameters 338
_refine_ls_number_reflns 3683
_refine_ls_number_restraints 97
_refine_ls_restrained_S_all 1.029
_refine_ls_R_factor_all 0.1091
_refine_ls_R_factor_gt 0.0521
_refine_ls_shift/su_max 0.001
_refine_ls_shift/su_mean 0
_refine_ls_structure_factor_coef Fsqd
_refine_ls_weighting_details 'calc w=1/[\s^2^(Fo^2^)+(0.0506P)^2^+6.3471P] where P=(Fo^2^+2Fc^2^)/3'
_refine_ls_weighting_scheme calc
_refine_ls_wR_factor_gt 0.1139
_refine_ls_wR_factor_ref 0.1431
_reflns_number_gt 2197
_reflns_number_total 3683
_reflns_threshold_expression >2\s(I)
_cod_data_source_file ic901883h_si_002_1.cif
_cod_data_source_block compound4
_cod_database_code 4303907

loop_
_symmetry_equiv_pos_as_xyz
'x, y, z'
'-x+1/2, -y+1/2, z+1/2'
'x+1/2, -y+1/2, -z'
'-x, y, -z+1/2'
'-x, -y, -z'
'x-1/2, y-1/2, -z-1/2'
'-x-1/2, y-1/2, z'
'x, -y, z-1/2'

loop_
_atom_site_label
_atom_site_type_symbol
_atom_site_fract_x
_atom_site_fract_y
_atom_site_fract_z
_atom_site_U_iso_or_equiv
_atom_site_adp_type
_atom_site_occupancy
_atom_site_symmetry_multiplicity
_atom_site_calc_flag
_atom_site_refinement_flags
_atom_site_disorder_assembly
_atom_site_disorder_group
Ca1 Ca 0.5 0.13456(8) 0.75 0.0409(3) Uani 1 2 d S . .
O1 O 0.44783(10) -0.00102(19) 0.67117(15) 0.0352(6) Uani 1 1 d . . .
O2 O 0.45050(11) -0.14426(19) 0.58088(16) 0.0381(6) Uani 1 1 d . . .
N1 N 0.55965(14) 0.0523(2) 0.63063(18) 0.0365(8) Uani 1 1 d . . .
C1 C 0.47351(16) -0.0629(3) 0.6171(2) 0.0302(8) Uani 1 1 d . . .
C3 C 0.57264(17) -0.1078(3) 0.5436(2) 0.0359(9) Uani 1 1 d . . .
H3 H 0.5565 -0.1725 0.5191 0.043 Uiso 1 1 calc R . .
O3 O 0.53671(19) 0.2651(2) 0.85767(17) 0.0687(10) Uani 1 1 d . . .
C2 C 0.53811(15) -0.0390(3) 0.5946(2) 0.0292(8) Uani 1 1 d . . .
C6 C 0.6163(2) 0.0796(4) 0.6149(2) 0.0509(12) Uani 1 1 d . . .
C5 C 0.65326(19) 0.0147(4) 0.5641(3) 0.0603(13) Uani 1 1 d . . .
H5 H 0.6935 0.0354 0.5535 0.072 Uiso 1 1 calc R . .
C8 C 0.6059(3) 0.3389(4) 0.7476(3) 0.096(2) Uani 1 1 d . . .
H8A H 0.5819 0.4056 0.7394 0.115 Uiso 1 1 calc R . .
H8B H 0.6484 0.3573 0.7377 0.115 Uiso 1 1 calc R . .
C11 C 0.4375(3) 0.3050(4) 0.9004(3) 0.088(2) Uani 1 1 d . . .
H11A H 0.4102 0.363 0.9209 0.106 Uiso 1 1 calc R . .
H11B H 0.4393 0.249 0.9476 0.106 Uiso 1 1 calc R . .
C7 C 0.6365(3) 0.1826(4) 0.6601(3) 0.0790(18) Uani 1 1 d . . .
H7A H 0.6583 0.1636 0.7153 0.095 Uiso 1 1 calc R . .
H7B H 0.6645 0.2213 0.6203 0.095 Uiso 1 1 calc R . .
C9 C 0.5974(3) 0.2955(4) 0.8424(3) 0.091(2) Uani 1 1 d . . .
H9A H 0.6235 0.2318 0.8516 0.109 Uiso 1 1 calc R . .
H9B H 0.6092 0.352 0.8859 0.109 Uiso 1 1 calc R . .
C10 C 0.4981(4) 0.3516(4) 0.8872(3) 0.098(2) Uani 1 1 d . . .
H10A H 0.4968 0.41 0.8419 0.117 Uiso 1 1 calc R . .
H10B H 0.5132 0.3827 0.9437 0.117 Uiso 1 1 calc R . .
N2 N 0.5869(2) 0.2556(3) 0.6827(2) 0.0730(14) Uani 1 1 d . . .
C4 C 0.63135(18) -0.0795(4) 0.5293(2) 0.0508(11) Uani 1 1 d . . .
H4 H 0.6565 -0.1256 0.4952 0.061 Uiso 1 1 calc R . .
N3 N 0.35766(15) 0.7822(3) 0.6716(2) 0.0520(9) Uani 1 1 d U . .
H3N H 0.3858 0.8231 0.6409 0.062 Uiso 1 1 calc R A 1
C60A C 0.3317(3) 0.8558(8) 0.7365(5) 0.074(2) Uani 0.756(13) 1 d PU B 1
H60A H 0.3639 0.8838 0.7754 0.088 Uiso 0.756(13) 1 calc PR B 1
H60B H 0.3035 0.8147 0.7745 0.088 Uiso 0.756(13) 1 calc PR B 1
C62A C 0.3933(4) 0.6920(10) 0.7179(6) 0.086(3) Uani 0.756(13) 1 d PU B 1
H62A H 0.4227 0.7259 0.7585 0.103 Uiso 0.756(13) 1 calc PR B 1
H62B H 0.3657 0.6484 0.7547 0.103 Uiso 0.756(13) 1 calc PR B 1
C52A C 0.2991(4) 0.9506(9) 0.6953(6) 0.087(3) Uani 0.744(7) 1 d PU B 1
H52A H 0.2821 0.9958 0.7426 0.13 Uiso 0.744(7) 1 calc PR B 1
H52B H 0.2671 0.9237 0.6568 0.13 Uiso 0.744(7) 1 calc PR B 1
H52C H 0.3271 0.9938 0.6599 0.13 Uiso 0.744(7) 1 calc PR B 1
C50A C 0.4248(5) 0.6199(6) 0.6577(7) 0.112(4) Uani 0.709(11) 1 d PU B 1
H50A H 0.4462 0.5648 0.6923 0.168 Uiso 0.709(11) 1 calc PR B 1
H50B H 0.4533 0.6617 0.6221 0.168 Uiso 0.709(11) 1 calc PR B 1
H50C H 0.3961 0.5843 0.618 0.168 Uiso 0.709(11) 1 calc PR B 1
Cl1 Cl 0.67350(5) 0.57327(8) 0.55834(6) 0.0463(3) Uani 1 1 d D . .
O4 O 0.61101(13) 0.5886(3) 0.5644(2) 0.0699(9) Uani 1 1 d D C .
O5A O 0.6963(2) 0.5334(6) 0.6382(4) 0.072(3) Uani 0.618(12) 1 d PD C 3
O6A O 0.6886(5) 0.5085(12) 0.4863(7) 0.163(7) Uani 0.618(12) 1 d PD C 3
O7A O 0.7014(4) 0.6750(7) 0.5433(9) 0.136(5) Uani 0.618(12) 1 d PD C 3
C61A C 0.3163(4) 0.7393(11) 0.6016(5) 0.074(3) Uani 0.756(13) 1 d PU B 1
H61A H 0.3391 0.6935 0.5594 0.089 Uiso 0.756(13) 1 calc PR B 1
H61B H 0.2992 0.8008 0.5677 0.089 Uiso 0.756(13) 1 calc PR B 1
C51A C 0.2660(3) 0.6728(8) 0.6420(5) 0.117(4) Uani 0.763(10) 1 d PU B 1
H51A H 0.2398 0.6467 0.5944 0.176 Uiso 0.763(10) 1 calc PR B 1
H51B H 0.2431 0.7182 0.6833 0.176 Uiso 0.763(10) 1 calc PR B 1
H51C H 0.2828 0.6108 0.6742 0.176 Uiso 0.763(10) 1 calc PR B 1
O5B O 0.6849(4) 0.4573(7) 0.5781(8) 0.070(4) Uani 0.382(12) 1 d PD C 4
O7B O 0.6929(5) 0.5784(9) 0.4704(6) 0.060(4) Uani 0.382(12) 1 d PD C 4
O6B O 0.7056(4) 0.6373(12) 0.6132(9) 0.097(8) Uani 0.382(12) 1 d PD C 4
C50B C 0.4391(9) 0.6791(16) 0.7478(15) 0.084(7) Uani 0.291(11) 1 d PU B 2
H50D H 0.4572 0.6642 0.806 0.126 Uiso 0.291(11) 1 calc PR B 2
H50E H 0.4689 0.7118 0.7083 0.126 Uiso 0.291(11) 1 calc PR B 2
H50F H 0.4247 0.6112 0.7215 0.126 Uiso 0.291(11) 1 calc PR B 2
C52B C 0.2590(8) 0.849(2) 0.7504(12) 0.087(3) Uani 0.256(7) 1 d PU B 2
H52D H 0.2347 0.9123 0.7655 0.13 Uiso 0.256(7) 1 calc PR B 2
H52E H 0.2758 0.8178 0.8051 0.13 Uiso 0.256(7) 1 calc PR B 2
H52F H 0.234 0.7944 0.7208 0.13 Uiso 0.256(7) 1 calc PR B 2
C51B C 0.2866(10) 0.7152(15) 0.5553(14) 0.058(6) Uani 0.237(10) 1 d PU B 2
H51D H 0.2669 0.6486 0.5352 0.087 Uiso 0.237(10) 1 calc PR B 2
H51E H 0.3114 0.7441 0.507 0.087 Uiso 0.237(10) 1 calc PR B 2
H51F H 0.2564 0.769 0.5718 0.087 Uiso 0.237(10) 1 calc PR B 2
C61B C 0.3243(9) 0.6911(16) 0.6329(17) 0.035(5) Uani 0.244(13) 1 d PU B 2
H61C H 0.2986 0.66 0.6801 0.042 Uiso 0.244(13) 1 calc PR B 2
H61D H 0.3533 0.6343 0.6154 0.042 Uiso 0.244(13) 1 calc PR B 2
C60B C 0.3098(10) 0.8829(18) 0.688(2) 0.048(6) Uani 0.244(13) 1 d PU B 2
H60C H 0.3311 0.9458 0.7136 0.058 Uiso 0.244(13) 1 calc PR B 2
H60D H 0.2929 0.9056 0.6296 0.058 Uiso 0.244(13) 1 calc PR B 2
C62B C 0.3873(10) 0.757(2) 0.7594(15) 0.057(6) Uani 0.244(13) 1 d PU B 2
H62C H 0.3576 0.7242 0.8003 0.069 Uiso 0.244(13) 1 calc PR B 2
H62D H 0.4018 0.8248 0.7867 0.069 Uiso 0.244(13) 1 calc PR B 2

loop_
_atom_site_aniso_label
_atom_site_aniso_U_11
_atom_site_aniso_U_22
_atom_site_aniso_U_33
_atom_site_aniso_U_23
_atom_site_aniso_U_13
_atom_site_aniso_U_12
Ca1 0.0707(9) 0.0276(6) 0.0243(5) 0 0.0035(5) 0
O1 0.0385(14) 0.0387(14) 0.0283(13) -0.0015(11) 0.0054(11) 0.0061(12)
O2 0.0413(15) 0.0370(15) 0.0361(14) -0.0055(12) 0.0050(12) -0.0089(12)
N1 0.048(2) 0.0383(19) 0.0233(15) 0.0024(14) 0.0056(14) -0.0130(16)
C1 0.040(2) 0.029(2) 0.0224(17) 0.0021(16) 0.0025(16) 0.0015(18)
C3 0.038(2) 0.044(2) 0.0247(18) 0.0011(16) 0.0010(16) 0.0042(18)
O3 0.143(3) 0.0331(17) 0.0297(15) -0.0030(13) 0.0013(18) -0.017(2)
C2 0.032(2) 0.035(2) 0.0203(17) 0.0042(15) 0.0009(15) -0.0003(17)
C6 0.059(3) 0.069(3) 0.0249(19) 0.006(2) 0.0018(19) -0.030(3)
C5 0.039(2) 0.111(4) 0.031(2) 0.009(3) 0.004(2) -0.022(3)
C8 0.191(7) 0.065(3) 0.032(2) 0.001(2) -0.006(3) -0.071(4)
C11 0.190(7) 0.046(3) 0.029(2) -0.006(2) 0.000(3) 0.051(4)
C7 0.106(4) 0.092(4) 0.039(3) 0.003(3) 0.002(3) -0.069(4)
C9 0.173(6) 0.064(3) 0.035(3) -0.003(2) -0.007(3) -0.060(4)
C10 0.232(8) 0.031(3) 0.030(2) -0.002(2) -0.009(4) 0.006(4)
N2 0.141(4) 0.049(2) 0.0292(19) -0.0012(18) -0.001(2) -0.051(3)
C4 0.037(3) 0.086(3) 0.029(2) -0.001(2) 0.0049(18) 0.006(2)
N3 0.046(2) 0.079(3) 0.0314(18) 0.0099(17) -0.0056(16) -0.0273(19)
C60A 0.041(4) 0.147(6) 0.033(4) -0.009(4) 0.007(3) -0.028(4)
C62A 0.085(7) 0.115(8) 0.057(5) 0.049(5) -0.017(4) -0.026(5)
C52A 0.041(4) 0.158(8) 0.060(4) -0.030(5) 0.009(3) 0.009(5)
C50A 0.189(10) 0.045(5) 0.102(7) 0.017(4) -0.047(6) -0.001(5)
Cl1 0.0481(6) 0.0560(7) 0.0349(5) 0.0048(5) 0.0027(5) -0.0042(5)
O4 0.0415(18) 0.104(3) 0.064(2) 0.0047(19) -0.0015(16) 0.0040(17)
O5A 0.061(4) 0.101(7) 0.053(4) 0.035(4) 0.003(3) 0.027(4)
O6A 0.128(8) 0.228(16) 0.134(12) -0.141(12) 0.024(7) -0.034(10)
O7A 0.088(5) 0.103(6) 0.216(12) 0.096(8) -0.053(6) -0.041(4)
C61A 0.059(5) 0.128(9) 0.035(4) 0.010(4) -0.012(3) -0.050(6)
C51A 0.084(6) 0.201(10) 0.067(5) 0.006(5) -0.004(4) -0.096(6)
O5B 0.087(7) 0.038(6) 0.087(10) 0.022(6) 0.001(6) 0.001(5)
O7B 0.064(7) 0.075(8) 0.041(6) 0.004(6) 0.021(4) 0.018(7)
O6B 0.049(6) 0.125(15) 0.118(13) -0.111(12) 0.012(7) -0.017(7)
C50B 0.070(14) 0.094(14) 0.087(14) 0.038(12) 0.000(11) 0.021(10)
C52B 0.041(4) 0.158(8) 0.060(4) -0.030(5) 0.009(3) 0.009(5)
C51B 0.074(14) 0.042(11) 0.058(13) -0.015(9) -0.016(10) -0.002(10)
C61B 0.022(10) 0.029(10) 0.055(13) -0.018(9) 0.007(9) 0.002(8)
C60B 0.027(12) 0.064(14) 0.053(14) -0.005(12) -0.002(9) -0.002(11)
C62B 0.062(13) 0.067(14) 0.043(12) 0.011(11) 0.000(10) 0.017(10)

loop_
_atom_type_symbol
_atom_type_description
_atom_type_scat_dispersion_real
_atom_type_scat_dispersion_imag
_atom_type_scat_source
C C 0.0033 0.0016 'International Tables Vol C Tables 4.2.6.8 and 6.1.1.4'
H H 0 0 'International Tables Vol C Tables 4.2.6.8 and 6.1.1.4'
N N 0.0061 0.0033 'International Tables Vol C Tables 4.2.6.8 and 6.1.1.4'
O O 0.0106 0.006 'International Tables Vol C Tables 4.2.6.8 and 6.1.1.4'
Ca Ca 0.2262 0.3064 'International Tables Vol C Tables 4.2.6.8 and 6.1.1.4'
Cl Cl 0.1484 0.1585 'International Tables Vol C Tables 4.2.6.8 and 6.1.1.4'

loop_
_geom_angle_atom_site_label_1
_geom_angle_atom_site_label_2
_geom_angle_atom_site_label_3
_geom_angle
_geom_angle_site_symmetry_1
_geom_angle_site_symmetry_3
_geom_angle_publ_flag
O1 Ca1 O1 89.73(12) . 4_656 yes
O1 Ca1 O3 166.70(10) . . yes
O1 Ca1 O3 88.16(10) 4_656 . yes
O3 Ca1 O3 96.82(15) . 4_656 yes
O1 Ca1 N1 78.62(10) . 4_656 yes
O3 Ca1 N1 88.47(11) . 4_656 yes
O1 Ca1 N1 67.13(9) . . yes
O1 Ca1 N1 78.62(9) 4_656 . yes
O3 Ca1 N1 125.14(12) . . yes
O3 Ca1 N1 88.47(11) 4_656 . yes
N1 Ca1 N1 131.17(14) 4_656 . yes
O1 Ca1 N2 103.01(12) . 4_656 yes
O3 Ca1 N2 67.82(14) . 4_656 yes
N1 Ca1 N2 155.52(10) . 4_656 yes
O1 Ca1 N2 124.88(10) . . yes
O1 Ca1 N2 103.01(12) 4_656 . yes
O3 Ca1 N2 68.35(12) . . yes
O3 Ca1 N2 67.82(14) 4_656 . yes
N1 Ca1 N2 155.52(10) 4_656 . yes
N1 Ca1 N2 63.56(12) . . yes
N2 Ca1 N2 111.6(2) 4_656 . yes
O1 Ca1 C1 19.42(8) . . ?
O1 Ca1 C1 82.26(9) 4_656 . ?
O3 Ca1 C1 169.27(11) . . ?
O3 Ca1 C1 91.54(9) 4_656 . ?
N1 Ca1 C1 92.23(10) 4_656 . ?
N1 Ca1 C1 48.13(10) . . ?
N2 Ca1 C1 121.88(13) 4_656 . ?
N2 Ca1 C1 109.07(10) . . ?
O1 Ca1 C1 82.26(9) . 4_656 ?
O1 Ca1 C1 19.42(8) 4_656 4_656 ?
O3 Ca1 C1 91.54(9) . 4_656 ?
O3 Ca1 C1 169.27(11) 4_656 4_656 ?
N1 Ca1 C1 48.13(10) 4_656 4_656 ?
N1 Ca1 C1 92.23(10) . 4_656 ?
N2 Ca1 C1 109.07(10) 4_656 4_656 ?
N2 Ca1 C1 121.88(13) . 4_656 ?
C1 Ca1 C1 81.02(12) . 4_656 ?
C1 O1 Ca1 121.9(2) . . ?
C6 N1 C2 119.0(3) . . ?
C6 N1 Ca1 122.9(3) . . ?
C2 N1 Ca1 116.5(2) . . ?
O2 C1 O1 125.4(3) . . ?
O2 C1 C2 116.9(3) . . ?
O1 C1 C2 117.7(3) . . ?
O2 C1 Ca1 162.9(2) . . ?
C2 C1 Ca1 79.25(19) . . ?
C4 C3 C2 117.9(4) . . ?
C4 C3 H3 121.1 . . ?
C2 C3 H3 121.1 . . ?
C9 O3 C10 115.2(4) . . ?
C9 O3 Ca1 113.0(3) . . ?
C10 O3 Ca1 119.5(3) . . ?
N1 C2 C3 122.5(3) . . ?
N1 C2 C1 114.7(3) . . ?
C3 C2 C1 122.7(3) . . ?
N1 C6 C5 121.5(4) . . ?
N1 C6 C7 114.8(4) . . ?
C5 C6 C7 123.7(4) . . ?
C4 C5 C6 119.2(4) . . ?
C4 C5 H5 120.4 . . ?
C6 C5 H5 120.4 . . ?
N2 C8 C9 109.4(4) . . ?
N2 C8 H8A 109.8 . . ?
C9 C8 H8A 109.8 . . ?
N2 C8 H8B 109.8 . . ?
C9 C8 H8B 109.8 . . ?
H8A C8 H8B 108.2 . . ?
C10 C11 N2 112.4(5) . 4_656 ?
C10 C11 H11A 109.1 . . ?
N2 C11 H11A 109.1 4_656 . ?
C10 C11 H11B 109.1 . . ?
N2 C11 H11B 109.1 4_656 . ?
H11A C11 H11B 107.9 . . ?
N2 C7 C6 113.0(4) . . ?
N2 C7 H7A 109 . . ?
C6 C7 H7A 109 . . ?
N2 C7 H7B 109 . . ?
C6 C7 H7B 109 . . ?
H7A C7 H7B 107.8 . . ?
O3 C9 C8 111.0(5) . . ?
O3 C9 H9A 109.4 . . ?
C8 C9 H9A 109.4 . . ?
O3 C9 H9B 109.4 . . ?
C8 C9 H9B 109.4 . . ?
H9A C9 H9B 108 . . ?
O3 C10 C11 107.6(4) . . ?
O3 C10 H10A 110.2 . . ?
C11 C10 H10A 110.2 . . ?
O3 C10 H10B 110.2 . . ?
C11 C10 H10B 110.2 . . ?
H10A C10 H10B 108.5 . . ?
C7 N2 C8 111.0(5) . . ?
C7 N2 C11 109.6(4) . 4_656 ?
C8 N2 C11 111.8(4) . 4_656 ?
C7 N2 Ca1 107.4(2) . . ?
C8 N2 Ca1 110.6(3) . . ?
C11 N2 Ca1 106.2(3) 4_656 . ?
C5 C4 C3 119.9(4) . . ?
C5 C4 H4 120 . . ?
C3 C4 H4 120 . . ?
C60A N3 C61B 122.6(9) . . ?
C60A N3 C61A 116.3(6) . . ?
C60A N3 C62B 73.8(9) . . ?
C61B N3 C62B 114.2(13) . . ?
C61A N3 C62B 144.3(10) . . ?
C60A N3 C62A 110.9(5) . . ?
C61B N3 C62A 83.7(9) . . ?
C61A N3 C62A 112.6(6) . . ?
C61B N3 C60B 107.5(11) . . ?
C61A N3 C60B 88.0(10) . . ?
C62B N3 C60B 108.3(12) . . ?
C62A N3 C60B 144.4(10) . . ?
C60A N3 H3N 105.3 . . ?
C61B N3 H3N 124.4 . . ?
C61A N3 H3N 105.3 . . ?
C62B N3 H3N 104.3 . . ?
C62A N3 H3N 105.3 . . ?
C60B N3 H3N 95.9 . . ?
N3 C60A C52A 113.7(7) . . ?
N3 C60A H60A 108.8 . . ?
C52A C60A H60A 108.8 . . ?
N3 C60A H60B 108.8 . . ?
C52A C60A H60B 108.8 . . ?
H60A C60A H60B 107.7 . . ?
C50A C62A N3 114.5(7) . . ?
C50A C62A H62A 108.6 . . ?
N3 C62A H62A 108.6 . . ?
C50A C62A H62B 108.6 . . ?
N3 C62A H62B 108.6 . . ?
H62A C62A H62B 107.6 . . ?
C60A C52A H52A 109.5 . . ?
C60A C52A H52B 109.5 . . ?
H52A C52A H52B 109.5 . . ?
C60A C52A H52C 109.5 . . ?
H52A C52A H52C 109.5 . . ?
H52B C52A H52C 109.5 . . ?
C62A C50A H50A 109.5 . . ?
C62A C50A H50B 109.5 . . ?
H50A C50A H50B 109.5 . . ?
C62A C50A H50C 109.5 . . ?
H50A C50A H50C 109.5 . . ?
H50B C50A H50C 109.5 . . ?
O6B Cl1 O6A 133.0(6) . . ?
O6B Cl1 O7B 112.7(7) . . ?
O6B Cl1 O5A 59.0(7) . . ?
O6A Cl1 O5A 112.2(7) . . ?
O7B Cl1 O5A 135.8(5) . . ?
O6B Cl1 O4 114.3(4) . . ?
O6A Cl1 O4 111.7(5) . . ?
O7B Cl1 O4 111.4(5) . . ?
O5A Cl1 O4 110.8(3) . . ?
O6B Cl1 O7A 49.1(7) . . ?
O6A Cl1 O7A 106.1(6) . . ?
O7B Cl1 O7A 70.8(6) . . ?
O5A Cl1 O7A 106.7(5) . . ?
O4 Cl1 O7A 109.1(4) . . ?
O6B Cl1 O5B 110.5(8) . . ?
O6A Cl1 O5B 63.8(7) . . ?
O7B Cl1 O5B 100.3(5) . . ?
O5A Cl1 O5B 54.8(5) . . ?
O4 Cl1 O5B 106.6(4) . . ?
O7A Cl1 O5B 143.9(5) . . ?
N3 C61A C51A 111.8(6) . . ?
N3 C61A H61A 109.3 . . ?
C51A C61A H61A 109.3 . . ?
N3 C61A H61B 109.3 . . ?
C51A C61A H61B 109.3 . . ?
H61A C61A H61B 107.9 . . ?
C61A C51A H51A 109.5 . . ?
C61A C51A H51B 109.5 . . ?
H51A C51A H51B 109.5 . . ?
C61A C51A H51C 109.5 . . ?
H51A C51A H51C 109.5 . . ?
H51B C51A H51C 109.5 . . ?
C62B C50B H50D 109.5 . . ?
C62B C50B H50E 109.5 . . ?
H50D C50B H50E 109.5 . . ?
C62B C50B H50F 109.5 . . ?
H50D C50B H50F 109.5 . . ?
H50E C50B H50F 109.5 . . ?
C60B C52B H52D 109.5 . . ?
C60B C52B H52E 109.5 . . ?
H52D C52B H52E 109.5 . . ?
C60B C52B H52F 109.5 . . ?
H52D C52B H52F 109.5 . . ?
H52E C52B H52F 109.5 . . ?
C61B C51B H51D 109.5 . . ?
C61B C51B H51E 109.5 . . ?
H51D C51B H51E 109.5 . . ?
C61B C51B H51F 109.5 . . ?
H51D C51B H51F 109.5 . . ?
H51E C51B H51F 109.5 . . ?
N3 C61B C51B 116.8(18) . . ?
N3 C61B H61C 108.1 . . ?
C51B C61B H61C 108.1 . . ?
N3 C61B H61D 108.1 . . ?
C51B C61B H61D 108.1 . . ?
H61C C61B H61D 107.3 . . ?
C52B C60B N3 111.3(17) . . ?
C52B C60B H60C 109.4 . . ?
N3 C60B H60C 109.4 . . ?
C52B C60B H60D 109.4 . . ?
N3 C60B H60D 109.4 . . ?
H60C C60B H60D 108 . . ?
N3 C62B C50B 111.6(19) . . ?
N3 C62B H62C 109.3 . . ?
C50B C62B H62C 109.3 . . ?
N3 C62B H62D 109.3 . . ?
C50B C62B H62D 109.3 . . ?
H62C C62B H62D 108 . . ?

loop_
_geom_bond_atom_site_label_1
_geom_bond_atom_site_label_2
_geom_bond_distance
_geom_bond_site_symmetry_2
_geom_bond_publ_flag
Ca1 O1 2.358(3) . yes
Ca1 O3 2.424(3) . yes
Ca1 N1 2.455(3) . yes
Ca1 N2 2.653(4) . yes
Ca1 C1 3.203(4) . ?
O1 C1 1.254(4) . ?
O2 C1 1.252(4) . ?
N1 C6 1.335(5) . ?
N1 C2 1.338(4) . ?
C1 C2 1.516(5) . ?
C3 C4 1.379(5) . ?
C3 C2 1.380(5) . ?
C3 H3 0.95 . ?
O3 C9 1.431(7) . ?
O3 C10 1.443(6) . ?
C6 C5 1.382(6) . ?
C6 C7 1.509(6) . ?
C5 C4 1.365(6) . ?
C5 H5 0.95 . ?
C8 N2 1.479(5) . ?
C8 C9 1.531(6) . ?
C8 H8A 0.99 . ?
C8 H8B 0.99 . ?
C11 C10 1.488(8) . ?
C11 N2 1.492(6) 4_656 ?
C11 H11A 0.99 . ?
C11 H11B 0.99 . ?
C7 N2 1.470(7) . ?
C7 H7A 0.99 . ?
C7 H7B 0.99 . ?
C9 H9A 0.99 . ?
C9 H9B 0.99 . ?
C10 H10A 0.99 . ?
C10 H10B 0.99 . ?
C4 H4 0.95 . ?
N3 C60A 1.453(8) . ?
N3 C61B 1.469(19) . ?
N3 C61A 1.497(9) . ?
N3 C62B 1.51(2) . ?
N3 C62A 1.536(10) . ?
N3 C60B 1.66(2) . ?
N3 H3N 0.93 . ?
C60A C52A 1.511(14) . ?
C60A H60A 0.99 . ?
C60A H60B 0.99 . ?
C62A C50A 1.451(15) . ?
C62A H62A 0.99 . ?
C62A H62B 0.99 . ?
C52A H52A 0.98 . ?
C52A H52B 0.98 . ?
C52A H52C 0.98 . ?
C50A H50A 0.98 . ?
C50A H50B 0.98 . ?
C50A H50C 0.98 . ?
Cl1 O6B 1.349(7) . ?
Cl1 O6A 1.386(7) . ?
Cl1 O7B 1.391(9) . ?
Cl1 O5A 1.392(5) . ?
Cl1 O4 1.417(3) . ?
Cl1 O7A 1.420(7) . ?
Cl1 O5B 1.482(7) . ?
C61A C51A 1.519(11) . ?
C61A H61A 0.99 . ?
C61A H61B 0.99 . ?
C51A H51A 0.98 . ?
C51A H51B 0.98 . ?
C51A H51C 0.98 . ?
C50B C62B 1.51(3) . ?
C50B H50D 0.98 . ?
C50B H50E 0.98 . ?
C50B H50F 0.98 . ?
C52B C60B 1.54(3) . ?
C52B H52D 0.98 . ?
C52B H52E 0.98 . ?
C52B H52F 0.98 . ?
C51B C61B 1.47(3) . ?
C51B H51D 0.98 . ?
C51B H51E 0.98 . ?
C51B H51F 0.98 . ?
C61B H61C 0.99 . ?
C61B H61D 0.99 . ?
C60B H60C 0.99 . ?
C60B H60D 0.99 . ?
C62B H62C 0.99 . ?
C62B H62D 0.99 . ?

loop_
_geom_hbond_atom_site_label_D
_geom_hbond_atom_site_label_H
_geom_hbond_atom_site_label_A
_geom_hbond_distance_DH
_geom_hbond_distance_HA
_geom_hbond_distance_DA
_geom_hbond_angle_DHA
_geom_hbond_site_symmetry_A
N3 H3N O2 0.93 1.75 2.647(4) 159.9 1_565
N3 H3N O1 0.93 2.62 3.352(4) 136.4 1_565

loop_
_geom_torsion_atom_site_label_1
_geom_torsion_atom_site_label_2
_geom_torsion_atom_site_label_3
_geom_torsion_atom_site_label_4
_geom_torsion
_geom_torsion_site_symmetry_1
_geom_torsion_site_symmetry_2
_geom_torsion_site_symmetry_3
_geom_torsion_site_symmetry_4
_geom_torsion_publ_flag
O1 Ca1 O1 C1 -67.0(2) 4_656 . . . ?
O3 Ca1 O1 C1 -147.8(4) . . . . ?
O3 Ca1 O1 C1 99.9(3) 4_656 . . . ?
N1 Ca1 O1 C1 -133.7(3) 4_656 . . . ?
N1 Ca1 O1 C1 10.8(2) . . . . ?
N2 Ca1 O1 C1 167.2(2) 4_656 . . . ?
N2 Ca1 O1 C1 38.8(3) . . . . ?
C1 Ca1 O1 C1 -84.9(3) 4_656 . . . ?
O1 Ca1 N1 C6 -177.8(3) . . . . ?
O1 Ca1 N1 C6 -83.2(3) 4_656 . . . ?
O3 Ca1 N1 C6 -3.7(3) . . . . ?
O3 Ca1 N1 C6 93.6(3) 4_656 . . . ?
N1 Ca1 N1 C6 -128.6(3) 4_656 . . . ?
N2 Ca1 N1 C6 111.9(4) 4_656 . . . ?
N2 Ca1 N1 C6 27.7(3) . . . . ?
C1 Ca1 N1 C6 -173.0(3) . . . . ?
C1 Ca1 N1 C6 -97.1(3) 4_656 . . . ?
O1 Ca1 N1 C2 -12.9(2) . . . . ?
O1 Ca1 N1 C2 81.7(2) 4_656 . . . ?
O3 Ca1 N1 C2 161.2(2) . . . . ?
O3 Ca1 N1 C2 -101.5(3) 4_656 . . . ?
N1 Ca1 N1 C2 36.3(2) 4_656 . . . ?
N2 Ca1 N1 C2 -83.2(4) 4_656 . . . ?
N2 Ca1 N1 C2 -167.4(3) . . . . ?
C1 Ca1 N1 C2 -8.1(2) . . . . ?
C1 Ca1 N1 C2 67.8(2) 4_656 . . . ?
Ca1 O1 C1 O2 171.2(2) . . . . ?
Ca1 O1 C1 C2 -7.7(4) . . . . ?
O1 Ca1 C1 O2 -25.1(7) . . . . ?
O1 Ca1 C1 O2 86.7(8) 4_656 . . . ?
O3 Ca1 C1 O2 113.7(9) . . . . ?
O3 Ca1 C1 O2 -105.1(8) 4_656 . . . ?
N1 Ca1 C1 O2 20.1(8) 4_656 . . . ?
N1 Ca1 C1 O2 168.3(9) . . . . ?
N2 Ca1 C1 O2 -39.8(8) 4_656 . . . ?
N2 Ca1 C1 O2 -172.2(8) . . . . ?
C1 Ca1 C1 O2 67.1(8) 4_656 . . . ?
O1 Ca1 C1 O1 111.8(2) 4_656 . . . ?
O3 Ca1 C1 O1 138.7(5) . . . . ?
O3 Ca1 C1 O1 -80.0(3) 4_656 . . . ?
N1 Ca1 C1 O1 45.2(2) 4_656 . . . ?
N1 Ca1 C1 O1 -166.6(3) . . . . ?
N2 Ca1 C1 O1 -14.7(3) 4_656 . . . ?
N2 Ca1 C1 O1 -147.1(3) . . . . ?
C1 Ca1 C1 O1 92.2(2) 4_656 . . . ?
O1 Ca1 C1 C2 173.1(3) . . . . ?
O1 Ca1 C1 C2 -75.15(18) 4_656 . . . ?
O3 Ca1 C1 C2 -48.2(6) . . . . ?
O3 Ca1 C1 C2 93.04(19) 4_656 . . . ?
N1 Ca1 C1 C2 -141.71(18) 4_656 . . . ?
N1 Ca1 C1 C2 6.48(16) . . . . ?
N2 Ca1 C1 C2 158.33(18) 4_656 . . . ?
N2 Ca1 C1 C2 26.0(2) . . . . ?
C1 Ca1 C1 C2 -94.73(19) 4_656 . . . ?
O1 Ca1 O3 C9 158.9(4) . . . . ?
O1 Ca1 O3 C9 77.9(3) 4_656 . . . ?
O3 Ca1 O3 C9 -89.8(3) 4_656 . . . ?
N1 Ca1 O3 C9 145.0(3) 4_656 . . . ?
N1 Ca1 O3 C9 3.2(3) . . . . ?
N2 Ca1 O3 C9 -153.0(3) 4_656 . . . ?
N2 Ca1 O3 C9 -26.9(3) . . . . ?
C1 Ca1 O3 C9 51.1(6) . . . . ?
C1 Ca1 O3 C9 97.0(3) 4_656 . . . ?
O1 Ca1 O3 C10 -60.7(6) . . . . ?
O1 Ca1 O3 C10 -141.7(3) 4_656 . . . ?
O3 Ca1 O3 C10 50.6(3) 4_656 . . . ?
N1 Ca1 O3 C10 -74.6(3) 4_656 . . . ?
N1 Ca1 O3 C10 143.6(3) . . . . ?
N2 Ca1 O3 C10 -12.6(3) 4_656 . . . ?
N2 Ca1 O3 C10 113.5(3) . . . . ?
C1 Ca1 O3 C10 -168.5(5) . . . . ?
C1 Ca1 O3 C10 -122.6(3) 4_656 . . . ?
C6 N1 C2 C3 1.7(5) . . . . ?
Ca1 N1 C2 C3 -163.8(2) . . . . ?
C6 N1 C2 C1 179.6(3) . . . . ?
Ca1 N1 C2 C1 14.1(3) . . . . ?
C4 C3 C2 N1 -0.5(5) . . . . ?
C4 C3 C2 C1 -178.2(3) . . . . ?
O2 C1 C2 N1 176.1(3) . . . . ?
O1 C1 C2 N1 -4.9(4) . . . . ?
Ca1 C1 C2 N1 -9.8(2) . . . . ?
O2 C1 C2 C3 -6.0(5) . . . . ?
O1 C1 C2 C3 173.0(3) . . . . ?
Ca1 C1 C2 C3 168.1(3) . . . . ?
C2 N1 C6 C5 -1.4(5) . . . . ?
Ca1 N1 C6 C5 163.1(3) . . . . ?
C2 N1 C6 C7 -178.8(3) . . . . ?
Ca1 N1 C6 C7 -14.2(5) . . . . ?
N1 C6 C5 C4 0.0(6) . . . . ?
C7 C6 C5 C4 177.1(4) . . . . ?
N1 C6 C7 N2 -22.9(5) . . . . ?
C5 C6 C7 N2 159.8(4) . . . . ?
C10 O3 C9 C8 -86.5(5) . . . . ?
Ca1 O3 C9 C8 55.7(5) . . . . ?
N2 C8 C9 O3 -57.7(7) . . . . ?
C9 O3 C10 C11 -179.4(4) . . . . ?
Ca1 O3 C10 C11 41.0(4) . . . . ?
N2 C11 C10 O3 -59.0(5) 4_656 . . . ?
C6 C7 N2 C8 164.3(3) . . . . ?
C6 C7 N2 C11 -71.7(4) . . . 4_656 ?
C6 C7 N2 Ca1 43.2(4) . . . . ?
C9 C8 N2 C7 -88.4(6) . . . . ?
C9 C8 N2 C11 148.9(6) . . . 4_656 ?
C9 C8 N2 Ca1 30.8(6) . . . . ?
O1 Ca1 N2 C7 -63.9(3) . . . . ?
O1 Ca1 N2 C7 35.1(3) 4_656 . . . ?
O3 Ca1 N2 C7 117.8(3) . . . . ?
O3 Ca1 N2 C7 -134.8(3) 4_656 . . . ?
N1 Ca1 N2 C7 98.0(4) 4_656 . . . ?
N1 Ca1 N2 C7 -35.0(3) . . . . ?
N2 Ca1 N2 C7 171.3(3) 4_656 . . . ?
C1 Ca1 N2 C7 -51.1(3) . . . . ?
C1 Ca1 N2 C7 40.1(3) 4_656 . . . ?
O1 Ca1 N2 C8 174.9(3) . . . . ?
O1 Ca1 N2 C8 -86.2(4) 4_656 . . . ?
O3 Ca1 N2 C8 -3.5(4) . . . . ?
O3 Ca1 N2 C8 103.9(4) 4_656 . . . ?
N1 Ca1 N2 C8 -23.3(6) 4_656 . . . ?
N1 Ca1 N2 C8 -156.3(4) . . . . ?
N2 Ca1 N2 C8 50.0(4) 4_656 . . . ?
C1 Ca1 N2 C8 -172.4(4) . . . . ?
C1 Ca1 N2 C8 -81.2(4) 4_656 . . . ?
O1 Ca1 N2 C11 53.3(4) . . . 4_656 ?
O1 Ca1 N2 C11 152.3(3) 4_656 . . 4_656 ?
O3 Ca1 N2 C11 -125.1(4) . . . 4_656 ?
O3 Ca1 N2 C11 -17.6(3) 4_656 . . 4_656 ?
N1 Ca1 N2 C11 -144.8(3) 4_656 . . 4_656 ?
N1 Ca1 N2 C11 82.2(3) . . . 4_656 ?
N2 Ca1 N2 C11 -71.5(3) 4_656 . . 4_656 ?
C1 Ca1 N2 C11 66.1(3) . . . 4_656 ?
C1 Ca1 N2 C11 157.2(3) 4_656 . . 4_656 ?
C6 C5 C4 C3 1.2(6) . . . . ?
C2 C3 C4 C5 -1.0(5) . . . . ?
C61B N3 C60A C52A -87.6(13) . . . . ?
C61A N3 C60A C52A -53.2(8) . . . . ?
C62B N3 C60A C52A 163.7(11) . . . . ?
C62A N3 C60A C52A 176.4(6) . . . . ?
C60B N3 C60A C52A -15.0(15) . . . . ?
C60A N3 C62A C50A -175.2(7) . . . . ?
C61B N3 C62A C50A 62.2(11) . . . . ?
C61A N3 C62A C50A 52.5(9) . . . . ?
C62B N3 C62A C50A -155.8(19) . . . . ?
C60B N3 C62A C50A 173.7(14) . . . . ?
C60A N3 C61A C51A -62.0(11) . . . . ?
C61B N3 C61A C51A 48.2(17) . . . . ?
C62B N3 C61A C51A 36.8(19) . . . . ?
C62A N3 C61A C51A 67.6(10) . . . . ?
C60B N3 C61A C51A -82.5(11) . . . . ?
C60A N3 C61B C51B 85(2) . . . . ?
C61A N3 C61B C51B -2.3(12) . . . . ?
C62B N3 C61B C51B 170.4(16) . . . . ?
C62A N3 C61B C51B -164.3(17) . . . . ?
C60B N3 C61B C51B 50(2) . . . . ?
C60A N3 C60B C52B -63.3(18) . . . . ?
C61B N3 C60B C52B 59.2(19) . . . . ?
C61A N3 C60B C52B 83.0(17) . . . . ?
C62B N3 C60B C52B -64.6(19) . . . . ?
C62A N3 C60B C52B -45(3) . . . . ?
C60A N3 C62B C50B -171.0(19) . . . . ?
C61B N3 C62B C50B 70.1(19) . . . . ?
C61A N3 C62B C50B 76(2) . . . . ?
C62A N3 C62B C50B 27.9(12) . . . . ?
C60B N3 C62B C50B -170.2(16) . . . . ?
